data_4060746
_journal_name_full Organometallics
_journal_year 2003
_chemical_formula_sum 'C44 H64 N4 O2 Ti2'
_chemical_formula_weight 776.79
_space_group_IT_number 2
_symmetry_cell_setting triclinic
_symmetry_space_group_name_Hall '-P 1'
_symmetry_space_group_name_H-M 'P -1'
_cell_angle_alpha 98.7250(10)
_cell_angle_beta 101.0590(10)
_cell_angle_gamma 101.6670(10)
_cell_formula_units_Z 2
_cell_length_a 9.6543(4)
_cell_length_b 13.6390(5)
_cell_length_c 16.6895(7)
_cell_measurement_temperature 143(2)
_cell_volume 2070.32(14)
_diffrn_ambient_temperature 143(2)
_exptl_crystal_density_diffrn 1.246
_cod_database_code 4060746

loop_
_symmetry_equiv_pos_as_xyz
'x, y, z'
'-x, -y, -z'

loop_
_atom_site_label
_atom_site_type_symbol
_atom_site_fract_x
_atom_site_fract_y
_atom_site_fract_z
_atom_site_U_iso_or_equiv
_atom_site_adp_type
_atom_site_occupancy
_atom_site_symmetry_multiplicity
_atom_site_calc_flag
_atom_site_refinement_flags
_atom_site_disorder_assembly
_atom_site_disorder_group
Ti1 Ti 0.03316(5) -0.00081(3) 0.24025(3) 0.02348(13) Uani 1 1 d . . .
Ti2 Ti 0.23150(5) 0.13758(3) 0.39204(3) 0.02358(13) Uani 1 1 d . . .
H1 H 0.222(4) 0.065(3) 0.284(2) 0.056(11) Uiso 1 1 d . . .
O1 O 0.00308(19) 0.30946(13) 0.24188(11) 0.0249(4) Uani 1 1 d . . .
N1 N 0.0342(2) 0.09234(16) 0.15378(14) 0.0266(5) Uani 1 1 d . . .
N2 N -0.1703(2) 0.04149(16) 0.19321(14) 0.0260(5) Uani 1 1 d . . .
N3 N 0.1569(2) 0.27234(17) 0.43930(13) 0.0265(5) Uani 1 1 d . . .
N4 N 0.3032(2) 0.27034(16) 0.35214(14) 0.0259(5) Uani 1 1 d . . .
C1 C 0.2289(4) 0.0986(3) 0.0798(3) 0.0557(10) Uani 1 1 d . . .
H1A H 0.2746 0.0625 0.1199 0.084 Uiso 1 1 calc R . .
H1B H 0.3044 0.1453 0.0630 0.084 Uiso 1 1 calc R . .
H1C H 0.1683 0.0489 0.0306 0.084 Uiso 1 1 calc R . .
C2 C 0.1365(3) 0.1581(2) 0.11907(18) 0.0327(6) Uani 1 1 d . . .
H2A H 0.1993 0.2144 0.1639 0.046 Uiso 1 1 calc R . .
H2B H 0.0821 0.1885 0.0768 0.046 Uiso 1 1 calc R . .
C3 C -0.3531(3) -0.0407(3) 0.2595(2) 0.0454(8) Uani 1 1 d . . .
H3A H -0.3151 -0.1011 0.2461 0.068 Uiso 1 1 calc R . .
H3B H -0.4580 -0.0620 0.2550 0.068 Uiso 1 1 calc R . .
H3C H -0.3048 -0.0043 0.3164 0.068 Uiso 1 1 calc R . .
C4 C -0.4240(3) -0.0240(3) 0.1127(2) 0.0469(8) Uani 1 1 d . . .
H4A H -0.4144 0.0211 0.0727 0.070 Uiso 1 1 calc R . .
H4B H -0.5251 -0.0406 0.1180 0.070 Uiso 1 1 calc R . .
H4C H -0.3960 -0.0870 0.0933 0.070 Uiso 1 1 calc R . .
C5 C -0.3641(4) 0.1297(3) 0.2280(2) 0.0449(8) Uani 1 1 d . . .
H5A H -0.2917 0.1685 0.2782 0.067 Uiso 1 1 calc R . .
H5B H -0.4601 0.1145 0.2409 0.067 Uiso 1 1 calc R . .
H5C H -0.3661 0.1701 0.1842 0.067 Uiso 1 1 calc R . .
C6 C -0.3241(3) 0.0302(2) 0.19827(17) 0.0302(6) Uani 1 1 d . . .
C7 C -0.0971(3) 0.10795(18) 0.15679(15) 0.0240(5) Uani 1 1 d . . .
C8 C -0.1443(3) 0.19445(19) 0.12228(16) 0.0260(5) Uani 1 1 d . . .
C9 C -0.2344(3) 0.1759(2) 0.04287(18) 0.0350(7) Uani 1 1 d . . .
H9 H -0.2706 0.1077 0.0124 0.042 Uiso 1 1 calc R . .
C10 C -0.2720(4) 0.2552(2) 0.00778(19) 0.0400(7) Uani 1 1 d . . .
H10 H -0.3355 0.2413 -0.0458 0.048 Uiso 1 1 calc R . .
C11 C -0.2166(3) 0.3547(2) 0.05109(18) 0.0365(7) Uani 1 1 d . . .
H11 H -0.2438 0.4087 0.0268 0.044 Uiso 1 1 calc R . .
C12 C -0.1217(3) 0.3780(2) 0.12976(17) 0.0276(5) Uani 1 1 d . . .
C13 C -0.0887(3) 0.29630(19) 0.16421(15) 0.0240(5) Uani 1 1 d . . .
C14 C -0.1860(3) 0.5316(2) 0.19987(19) 0.0352(6) Uani 1 1 d . . .
H14A H -0.2302 0.4907 0.2360 0.053 Uiso 1 1 calc R . .
H14B H -0.2595 0.5289 0.1496 0.053 Uiso 1 1 calc R . .
H14C H -0.1476 0.6025 0.2297 0.053 Uiso 1 1 calc R . .
C15 C -0.0615(3) 0.48830(19) 0.17520(16) 0.0263(5) Uani 1 1 d . . .
C16 C 0.0080(4) 0.5520(2) 0.11793(18) 0.0379(7) Uani 1 1 d . . .
H16A H 0.0393 0.6241 0.1457 0.057 Uiso 1 1 calc R . .
H16B H -0.0634 0.5445 0.0657 0.057 Uiso 1 1 calc R . .
H16C H 0.0922 0.5278 0.1060 0.057 Uiso 1 1 calc R . .
C17 C 0.0782(3) 0.40758(18) 0.28234(15) 0.0221(5) Uani 1 1 d . . .
C18 C 0.0524(3) 0.49363(19) 0.25352(16) 0.0243(5) Uani 1 1 d . . .
C19 C 0.1354(3) 0.58919(19) 0.30028(17) 0.0285(6) Uani 1 1 d . . .
H19 H 0.1185 0.6495 0.2825 0.034 Uiso 1 1 calc R . .
C20 C 0.2407(3) 0.5975(2) 0.37132(17) 0.0303(6) Uani 1 1 d . . .
H20 H 0.2958 0.6629 0.4017 0.036 Uiso 1 1 calc R . .
C21 C 0.2659(3) 0.5095(2) 0.39843(17) 0.0286(6) Uani 1 1 d . . .
H21 H 0.3399 0.5149 0.4466 0.034 Uiso 1 1 calc R . .
C22 C 0.1829(3) 0.41388(19) 0.35516(15) 0.0244(5) Uani 1 1 d . . .
C23 C 0.2128(3) 0.31885(19) 0.38395(15) 0.0238(5) Uani 1 1 d . . .
C24 C 0.0601(3) 0.3097(2) 0.48864(17) 0.0285(6) Uani 1 1 d . . .
C25 C 0.0262(4) 0.2335(3) 0.5448(2) 0.0519(9) Uani 1 1 d . . .
H25A H -0.0344 0.1686 0.5106 0.078 Uiso 1 1 calc R . .
H25B H -0.0258 0.2609 0.5845 0.078 Uiso 1 1 calc R . .
H25C H 0.1171 0.2221 0.5752 0.078 Uiso 1 1 calc R . .
C26 C -0.0819(4) 0.3178(3) 0.4358(2) 0.0484(8) Uani 1 1 d . . .
H26A H -0.0630 0.3734 0.4054 0.073 Uiso 1 1 calc R . .
H26B H -0.1476 0.3320 0.4717 0.073 Uiso 1 1 calc R . .
H26C H -0.1268 0.2533 0.3960 0.073 Uiso 1 1 calc R . .
C27 C 0.1365(4) 0.4113(3) 0.5473(2) 0.0519(9) Uani 1 1 d . . .
H27A H 0.2318 0.4067 0.5775 0.078 Uiso 1 1 calc R . .
H27B H 0.0777 0.4270 0.5872 0.078 Uiso 1 1 calc R . .
H27C H 0.1490 0.4654 0.5150 0.078 Uiso 1 1 calc R . .
C28 C 0.3938(3) 0.3118(2) 0.29926(17) 0.0295(6) Uani 1 1 d . . .
H28A H 0.3433 0.3541 0.2663 0.041 Uiso 1 1 calc R . .
H28B H 0.4086 0.2550 0.2599 0.041 Uiso 1 1 calc R . .
C29 C 0.5412(3) 0.3768(3) 0.3498(2) 0.0442(8) Uani 1 1 d . . .
H29A H 0.5275 0.4369 0.3849 0.066 Uiso 1 1 calc R . .
H29B H 0.6018 0.3987 0.3119 0.066 Uiso 1 1 calc R . .
H29C H 0.5890 0.3364 0.3851 0.066 Uiso 1 1 calc R . .
C30 C -0.0055(3) 0.0519(2) 0.36802(17) 0.0273(5) Uani 1 1 d . . .
H30A H -0.075(3) 0.094(2) 0.3661(16) 0.017(6) Uiso 1 1 d . . .
H30B H -0.060(4) -0.022(3) 0.353(2) 0.054(10) Uiso 1 1 d . . .
H30C H 0.042(4) 0.056(3) 0.423(2) 0.048(10) Uiso 1 1 d . . .
C31 C 0.1616(3) -0.1240(2) 0.1990(2) 0.0414(7) Uani 1 1 d . . .
H31 H 0.2612 -0.1025 0.1981 0.050 Uiso 1 1 calc R . .
C32 C 0.0430(4) -0.1361(2) 0.13242(19) 0.0409(7) Uani 1 1 d . . .
H32 H 0.0480 -0.1245 0.0782 0.049 Uiso 1 1 calc R . .
C33 C -0.0833(4) -0.1680(2) 0.1590(2) 0.0410(7) Uani 1 1 d . . .
H33 H -0.1796 -0.1818 0.1261 0.049 Uiso 1 1 calc R . .
C34 C -0.0446(4) -0.1763(2) 0.2427(2) 0.0391(7) Uani 1 1 d . . .
H34 H -0.1099 -0.1967 0.2764 0.047 Uiso 1 1 calc R . .
C35 C 0.1074(4) -0.1492(2) 0.2679(2) 0.0390(7) Uani 1 1 d . . .
H35 H 0.1637 -0.1480 0.3215 0.047 Uiso 1 1 calc R . .
C36 C 0.3182(4) 0.1021(3) 0.52357(19) 0.0449(8) Uani 1 1 d . . .
H36 H 0.2640 0.1095 0.5650 0.054 Uiso 1 1 calc R . .
C37 C 0.3054(3) 0.0127(2) 0.4666(2) 0.0419(8) Uani 1 1 d . . .
H37 H 0.2407 -0.0514 0.4625 0.050 Uiso 1 1 calc R . .
C38 C 0.4031(4) 0.0335(3) 0.4175(2) 0.0433(8) Uani 1 1 d . . .
H38 H 0.4172 -0.0140 0.3737 0.052 Uiso 1 1 calc R . .
C39 C 0.4779(3) 0.1360(3) 0.4427(2) 0.0480(9) Uani 1 1 d . . .
H39 H 0.5514 0.1703 0.4193 0.058 Uiso 1 1 calc R . .
C40 C 0.4249(4) 0.1791(3) 0.5089(2) 0.0467(9) Uani 1 1 d . . .
H40 H 0.4558 0.2479 0.5384 0.056 Uiso 1 1 calc R . .
O2 O 0.4051(3) 0.51659(18) 0.11155(15) 0.0534(6) Uani 1 1 d . A 1
C41 C 0.3655(5) 0.3666(3) 0.0082(2) 0.0643(11) Uani 1 1 d . A 1
H41A H 0.2737 0.3757 -0.0231 0.096 Uiso 1 1 calc R A 1
H41B H 0.3638 0.2937 0.0005 0.096 Uiso 1 1 calc R A 1
H41C H 0.4463 0.4025 -0.0121 0.096 Uiso 1 1 calc R A 1
C42 C 0.3845(5) 0.4088(3) 0.0977(2) 0.0572(10) Uani 1 1 d . A 1
H42A H 0.2976 0.3783 0.1167 0.080 Uiso 1 1 calc R A 1
H42B H 0.4697 0.3911 0.1303 0.080 Uiso 1 1 calc R A 1
C43 C 0.4331(4) 0.5607(3) 0.1963(2) 0.0502(8) Uani 1 1 d . A 1
H43A H 0.5202 0.5432 0.2270 0.070 Uiso 1 1 calc R A 1
H43B H 0.3496 0.5336 0.2195 0.070 Uiso 1 1 calc R A 1
C44 C 0.4575(6) 0.6739(3) 0.2064(3) 0.0736(13) Uani 1 1 d . A 1
H44A H 0.5349 0.6997 0.1792 0.110 Uiso 1 1 calc R A 1
H44B H 0.4859 0.7051 0.2658 0.110 Uiso 1 1 calc R A 1
H44C H 0.3676 0.6911 0.1808 0.110 Uiso 1 1 calc R A 1

loop_
_atom_site_aniso_label
_atom_site_aniso_U_11
_atom_site_aniso_U_22
_atom_site_aniso_U_33
_atom_site_aniso_U_23
_atom_site_aniso_U_13
_atom_site_aniso_U_12
Ti1 0.0240(2) 0.0157(2) 0.0287(2) 0.00390(18) 0.00259(18) 0.00379(17)
Ti2 0.0209(2) 0.0214(2) 0.0268(2) 0.00743(18) 0.00082(17) 0.00380(18)
O1 0.0300(9) 0.0155(8) 0.0236(9) 0.0021(7) -0.0025(7) 0.0021(7)
N1 0.0267(11) 0.0186(10) 0.0319(12) 0.0045(9) 0.0025(9) 0.0036(9)
N2 0.0232(11) 0.0221(11) 0.0304(11) 0.0049(9) 0.0018(9) 0.0045(9)
N3 0.0261(11) 0.0238(11) 0.0268(11) 0.0053(9) 0.0041(9) 0.0013(9)
N4 0.0236(11) 0.0221(11) 0.0317(12) 0.0080(9) 0.0065(9) 0.0028(9)
C1 0.050(2) 0.054(2) 0.085(3) 0.036(2) 0.040(2) 0.0222(18)
C2 0.0338(15) 0.0292(14) 0.0337(14) 0.0098(12) 0.0075(12) 0.0022(12)
C3 0.0293(15) 0.053(2) 0.0527(19) 0.0205(16) 0.0075(14) 0.0012(14)
C4 0.0280(15) 0.059(2) 0.0394(17) -0.0046(15) -0.0004(13) -0.0027(15)
C5 0.0352(16) 0.0396(17) 0.059(2) 0.0012(15) 0.0129(15) 0.0120(14)
C6 0.0217(13) 0.0325(14) 0.0312(14) 0.0032(12) -0.0001(10) 0.0032(11)
C7 0.0280(13) 0.0168(11) 0.0229(12) 0.0011(9) -0.0005(10) 0.0037(10)
C8 0.0276(13) 0.0211(12) 0.0272(13) 0.0046(10) 0.0014(10) 0.0055(10)
C9 0.0407(16) 0.0252(14) 0.0305(14) -0.0009(11) -0.0065(12) 0.0069(12)
C10 0.0478(18) 0.0333(16) 0.0312(15) 0.0026(12) -0.0081(13) 0.0116(14)
C11 0.0452(17) 0.0284(14) 0.0328(15) 0.0068(12) -0.0039(13) 0.0132(13)
C12 0.0311(14) 0.0210(12) 0.0304(13) 0.0058(10) 0.0048(11) 0.0073(11)
C13 0.0243(12) 0.0221(12) 0.0233(12) 0.0023(10) 0.0014(10) 0.0059(10)
C14 0.0379(16) 0.0310(15) 0.0383(15) 0.0062(12) 0.0064(12) 0.0144(13)
C15 0.0330(14) 0.0190(12) 0.0284(13) 0.0066(10) 0.0070(11) 0.0082(11)
C16 0.0508(18) 0.0312(15) 0.0326(15) 0.0138(12) 0.0093(13) 0.0062(13)
C17 0.0239(12) 0.0157(11) 0.0248(12) 0.0023(9) 0.0044(10) 0.0026(9)
C18 0.0275(13) 0.0195(12) 0.0267(13) 0.0036(10) 0.0086(10) 0.0058(10)
C19 0.0339(14) 0.0159(12) 0.0368(14) 0.0053(10) 0.0113(12) 0.0054(11)
C20 0.0324(14) 0.0186(12) 0.0351(14) -0.0013(11) 0.0073(11) 0.0005(11)
C21 0.0284(13) 0.0233(13) 0.0279(13) -0.0001(11) 0.0021(11) -0.0001(11)
C22 0.0247(12) 0.0208(12) 0.0254(12) 0.0040(10) 0.0036(10) 0.0025(10)
C23 0.0233(12) 0.0201(12) 0.0227(12) -0.0003(10) -0.0004(9) 0.0021(10)
C24 0.0332(14) 0.0234(13) 0.0281(13) 0.0030(11) 0.0079(11) 0.0059(11)
C25 0.074(3) 0.0456(19) 0.052(2) 0.0191(16) 0.0387(19) 0.0209(18)
C26 0.0396(18) 0.073(2) 0.0385(17) 0.0091(17) 0.0120(14) 0.0259(18)
C27 0.058(2) 0.0441(19) 0.0433(18) -0.0102(15) 0.0233(16) -0.0078(17)
C28 0.0292(14) 0.0264(13) 0.0335(14) 0.0091(11) 0.0089(11) 0.0042(11)
C29 0.0275(15) 0.0442(18) 0.056(2) 0.0141(16) 0.0071(14) -0.0037(13)
C30 0.0264(13) 0.0233(13) 0.0295(14) 0.0033(11) 0.0029(11) 0.0045(11)
C31 0.0376(16) 0.0225(14) 0.064(2) -0.0013(14) 0.0150(15) 0.0115(13)
C32 0.063(2) 0.0237(14) 0.0341(16) -0.0015(12) 0.0096(15) 0.0133(14)
C33 0.0430(17) 0.0183(13) 0.0503(18) -0.0064(12) -0.0037(14) 0.0047(12)
C34 0.0484(18) 0.0164(12) 0.0510(18) 0.0038(12) 0.0146(15) 0.0037(12)
C35 0.0521(19) 0.0174(13) 0.0440(17) 0.0048(12) -0.0020(14) 0.0137(13)
C36 0.0405(17) 0.068(2) 0.0330(15) 0.0251(16) 0.0017(13) 0.0246(17)
C37 0.0373(16) 0.0380(17) 0.0504(18) 0.0241(15) -0.0031(14) 0.0100(14)
C38 0.0442(18) 0.0498(19) 0.0422(17) 0.0143(15) 0.0010(14) 0.0300(16)
C39 0.0235(14) 0.062(2) 0.066(2) 0.0365(19) 0.0032(14) 0.0141(15)
C40 0.0384(17) 0.0368(17) 0.0506(19) 0.0058(15) -0.0204(15) 0.0075(14)
O2 0.0707(17) 0.0393(13) 0.0502(14) 0.0145(11) 0.0201(13) 0.0026(12)
C41 0.083(3) 0.043(2) 0.057(2) 0.0118(18) 0.002(2) 0.004(2)
C42 0.067(2) 0.046(2) 0.052(2) 0.0177(17) 0.0042(18) 0.0004(18)
C43 0.049(2) 0.053(2) 0.054(2) 0.0132(17) 0.0204(16) 0.0138(17)
C44 0.106(4) 0.049(2) 0.068(3) 0.011(2) 0.038(3) 0.006(2)

loop_
_geom_bond_atom_site_label_1
_geom_bond_atom_site_label_2
_geom_bond_distance
_geom_bond_site_symmetry_2
_geom_bond_publ_flag
Ti1 H1 1.81(4) . ?
Ti1 N1 2.062(2) . ?
Ti1 N2 2.193(2) . ?
Ti1 H30B 2.26(4) . ?
Ti1 C30 2.270(3) . ?
Ti1 C35 2.359(3) . ?
Ti1 C34 2.368(3) . ?
Ti1 C31 2.378(3) . ?
Ti1 C33 2.396(3) . ?
Ti1 C32 2.404(3) . ?
Ti1 C7 2.536(2) . ?
Ti1 Ti2 2.9788(6) . ?
Ti2 H1 1.89(4) . ?
Ti2 N4 2.058(2) . ?
Ti2 H30C 2.13(3) . ?
Ti2 N3 2.199(2) . ?
Ti2 C30 2.277(3) . ?
Ti2 C40 2.335(3) . ?
Ti2 C36 2.353(3) . ?
Ti2 C39 2.373(3) . ?
Ti2 C37 2.399(3) . ?
Ti2 C38 2.409(3) . ?
Ti2 C23 2.537(3) . ?
O1 C17 1.385(3) . ?
O1 C13 1.386(3) . ?
N1 C7 1.336(3) . ?
N1 C2 1.461(3) . ?
N2 C7 1.328(3) . ?
N2 C6 1.482(3) . ?
N3 C23 1.333(3) . ?
N3 C24 1.474(3) . ?
N4 C23 1.336(3) . ?
N4 C28 1.453(3) . ?
C1 C2 1.497(4) . ?
C3 C6 1.536(4) . ?
C4 C6 1.542(4) . ?
C5 C6 1.522(4) . ?
C7 C8 1.501(3) . ?
C8 C9 1.394(4) . ?
C8 C13 1.403(3) . ?
C9 C10 1.383(4) . ?
C10 C11 1.383(4) . ?
C11 C12 1.400(4) . ?
C12 C13 1.393(3) . ?
C12 C15 1.519(4) . ?
C14 C15 1.538(4) . ?
C15 C18 1.520(4) . ?
C15 C16 1.543(4) . ?
C17 C18 1.384(3) . ?
C17 C22 1.403(3) . ?
C18 C19 1.407(4) . ?
C19 C20 1.379(4) . ?
C20 C21 1.394(4) . ?
C21 C22 1.391(3) . ?
C22 C23 1.510(3) . ?
C24 C26 1.515(4) . ?
C24 C27 1.523(4) . ?
C24 C25 1.530(4) . ?
C28 C29 1.524(4) . ?
C30 H30C 0.92(4) . ?
C30 H30A 0.96(3) . ?
C30 H30B 1.01(4) . ?
C31 C32 1.398(5) . ?
C31 C35 1.411(5) . ?
C32 C33 1.387(5) . ?
C33 C34 1.404(5) . ?
C34 C35 1.402(5) . ?
C36 C37 1.396(5) . ?
C36 C40 1.400(5) . ?
C37 C38 1.379(5) . ?
C38 C39 1.396(5) . ?
C39 C40 1.402(5) . ?
O2 C43 1.402(4) . ?
O2 C42 1.419(4) . ?
C41 C42 1.478(5) . ?
C43 C44 1.491(5) . ?
